data_4513791
loop_
_publ_author_name
'Eddleston, Mark D.'
'Arhangelskis, Mihails'
'F\'abi\'an, Laszlo'
'Tizzard, Graham J.'
'Coles, Simon J.'
'Jones, William'

_publ_section_title
;
 Investigation of an Amide-Pseudo Amide Hydrogen Bonding Motif within a
 Series of Theophylline:Amide Cocrystals
;
_journal_name_full 'Crystal Growth &amp; Design'
_journal_paper_doi 10.1021/acs.cgd.5b00905
_journal_year 2015
_chemical_formula_moiety 'C7 H8 N4 O2, C5 H5 N3 O'
_chemical_formula_sum 'C12 H13 N7 O3'
_chemical_formula_weight 303.29
_chemical_name_common '1:1 theophylline pyrazinamide cocrystal Form II'
_chemical_name_systematic
; 
 1,3-dimethyl-7H-purine-2,6-dione pyrazine-2-carboxamide complex 
;
_space_group_IT_number 2
_symmetry_cell_setting triclinic
_symmetry_space_group_name_Hall '-P 1'
_symmetry_space_group_name_H-M 'P -1'
_atom_sites_solution_hydrogens geom
_atom_sites_solution_primary direct
_atom_sites_solution_secondary difmap
_audit_creation_method SHELXL-97
_cell_angle_alpha 86.113(2)
_cell_angle_beta 75.930(2)
_cell_angle_gamma 68.995(2)
_cell_formula_units_Z 2
_cell_length_a 7.4800(2)
_cell_length_b 7.6959(2)
_cell_length_c 12.7028(4)
_cell_measurement_reflns_used 6591
_cell_measurement_temperature 180(2)
_cell_measurement_theta_max 30.03
_cell_measurement_theta_min 1.00
_cell_volume 662.02(3)
_computing_cell_refinement 'HKL Scalepack (Otwinowski & Minor 1997)'
_computing_data_collection 'Collect (Nonius B.V. 1998)'
_computing_data_reduction
;
 HKL Denzo and Scalepack (Otwinowski & Minor 1997)
;
_computing_publication_material 'SHELXL-97 (Sheldrick 1997)'
_computing_structure_refinement 'SHELXL-97 (Sheldrick 1997)'
_computing_structure_solution 'SIR-92 (Altomare et al. 1994)'
_diffrn_ambient_temperature 180(2)
_diffrn_measured_fraction_theta_full 0.989
_diffrn_measured_fraction_theta_max 0.989
_diffrn_measurement_device_type 'Nonius Kappa CCD'
_diffrn_measurement_method 'Thin slice \w and \f scans'
_diffrn_radiation_source 'fine-focus sealed tube'
_diffrn_radiation_type MoK\a
_diffrn_radiation_wavelength 0.71073
_diffrn_reflns_av_R_equivalents 0.0572
_diffrn_reflns_av_sigmaI/netI 0.0746
_diffrn_reflns_limit_h_max 10
_diffrn_reflns_limit_h_min -9
_diffrn_reflns_limit_k_max 10
_diffrn_reflns_limit_k_min -10
_diffrn_reflns_limit_l_max 17
_diffrn_reflns_limit_l_min -17
_diffrn_reflns_number 12306
_diffrn_reflns_theta_full 30.03
_diffrn_reflns_theta_max 30.03
_diffrn_reflns_theta_min 3.75
_exptl_absorpt_coefficient_mu 0.115
_exptl_absorpt_correction_T_max 0.998
_exptl_absorpt_correction_T_min 0.890
_exptl_absorpt_correction_type multi-scan
_exptl_absorpt_process_details
;
multi-scan from symmetry-related measurements 
 Sortav (Blessing 1995)
;
_exptl_crystal_colour colourless
_exptl_crystal_density_diffrn 1.522
_exptl_crystal_density_method 'not measured'
_exptl_crystal_description block
_exptl_crystal_F_000 316
_exptl_crystal_size_max 0.18
_exptl_crystal_size_mid 0.05
_exptl_crystal_size_min 0.02
_refine_diff_density_max 0.315
_refine_diff_density_min -0.245
_refine_diff_density_rms 0.053
_refine_ls_extinction_method none
_refine_ls_goodness_of_fit_ref 1.023
_refine_ls_hydrogen_treatment constr
_refine_ls_matrix_type full
_refine_ls_number_parameters 201
_refine_ls_number_reflns 3825
_refine_ls_number_restraints 0
_refine_ls_restrained_S_all 1.023
_refine_ls_R_factor_all 0.1064
_refine_ls_R_factor_gt 0.0548
_refine_ls_shift/su_max 0.000
_refine_ls_shift/su_mean 0.000
_refine_ls_structure_factor_coef Fsqd
_refine_ls_weighting_details 'calc w=1/[\s^2^(Fo^2^)+(0.0529P)^2^+0.1735P] where P=(Fo^2^+2Fc^2^)/3'
_refine_ls_weighting_scheme calc
_refine_ls_wR_factor_gt 0.1138
_refine_ls_wR_factor_ref 0.1347
_reflns_number_gt 2342
_reflns_number_total 3825
_reflns_threshold_expression >2sigma(I)
_cod_data_source_file cg5b00905_si_002.cif
_cod_data_source_block wj10100
_cod_original_sg_symbol_H-M P-1
_cod_database_code 4513791

loop_
_symmetry_equiv_pos_as_xyz
'x, y, z'
'-x, -y, -z'

loop_
_atom_site_label
_atom_site_type_symbol
_atom_site_fract_x
_atom_site_fract_y
_atom_site_fract_z
_atom_site_U_iso_or_equiv
_atom_site_adp_type
_atom_site_occupancy
_atom_site_symmetry_multiplicity
_atom_site_calc_flag
_atom_site_refinement_flags
O1 O 0.8747(2) 0.11432(18) 0.36951(10) 0.0343(3) Uani 1 1 d .
N1 N 0.8762(2) -0.0459(2) 0.22297(11) 0.0244(3) Uani 1 1 d .
C1 C 0.9231(3) -0.0372(3) 0.32279(13) 0.0250(4) Uani 1 1 d .
O2 O 0.8868(2) -0.19861(19) 0.07211(10) 0.0322(3) Uani 1 1 d .
N2 N 1.0251(2) -0.3744(2) 0.20233(11) 0.0255(3) Uani 1 1 d .
C2 C 0.9277(3) -0.2079(3) 0.16021(13) 0.0249(4) Uani 1 1 d .
N3 N 1.1081(2) -0.2704(2) 0.44639(12) 0.0272(3) Uani 1 1 d .
H3N H 1.1019 -0.1987 0.4992 0.033 Uiso 1 1 calc R
O3 O 0.57522(19) 0.77884(18) 0.41674(10) 0.0319(3) Uani 1 1 d .
C3 C 1.0766(2) -0.3753(2) 0.29940(13) 0.0233(4) Uani 1 1 d .
N4 N 1.1826(2) -0.5275(2) 0.34727(12) 0.0298(4) Uani 1 1 d .
C4 C 1.0280(2) -0.2149(3) 0.35724(13) 0.0234(4) Uani 1 1 d .
N5 N 0.3814(2) 1.0734(2) 0.38935(12) 0.0348(4) Uani 1 1 d .
H5A H 0.3874 1.1162 0.4504 0.042 Uiso 1 1 calc R
H5B H 0.3128 1.1490 0.3467 0.042 Uiso 1 1 calc R
C5 C 1.1973(3) -0.4557(3) 0.43618(14) 0.0303(4) Uani 1 1 d .
H5 H 1.2646 -0.5291 0.4874 0.036 Uiso 1 1 calc R
N6 N 0.3619(2) 0.9668(2) 0.19413(11) 0.0274(3) Uani 1 1 d .
C6 C 0.7718(3) 0.1290(3) 0.17567(15) 0.0327(4) Uani 1 1 d .
H6A H 0.6524 0.1219 0.1602 0.049 Uiso 1 1 calc R
H6B H 0.8575 0.1497 0.1081 0.049 Uiso 1 1 calc R
H6C H 0.7356 0.2322 0.2270 0.049 Uiso 1 1 calc R
N7 N 0.5246(2) 0.5891(2) 0.13152(12) 0.0328(4) Uani 1 1 d .
C7 C 1.0827(3) -0.5461(3) 0.13946(16) 0.0364(5) Uani 1 1 d .
H7A H 0.9688 -0.5508 0.1163 0.055 Uiso 1 1 calc R
H7B H 1.1299 -0.6535 0.1845 0.055 Uiso 1 1 calc R
H7C H 1.1881 -0.5491 0.0755 0.055 Uiso 1 1 calc R
C8 C 0.4754(3) 0.8951(3) 0.36176(14) 0.0255(4) Uani 1 1 d .
C9 C 0.4567(2) 0.8358(3) 0.25576(13) 0.0234(4) Uani 1 1 d .
C10 C 0.3486(3) 0.9080(3) 0.10076(14) 0.0299(4) Uani 1 1 d .
H10 H 0.2826 0.9962 0.0541 0.036 Uiso 1 1 calc R
C11 C 0.4291(3) 0.7213(3) 0.07053(15) 0.0322(4) Uani 1 1 d .
H11 H 0.4159 0.6855 0.0035 0.039 Uiso 1 1 calc R
C12 C 0.5374(3) 0.6493(3) 0.22488(14) 0.0286(4) Uani 1 1 d .
H12 H 0.6039 0.5614 0.2714 0.034 Uiso 1 1 calc R

loop_
_atom_site_aniso_label
_atom_site_aniso_U_11
_atom_site_aniso_U_22
_atom_site_aniso_U_33
_atom_site_aniso_U_23
_atom_site_aniso_U_13
_atom_site_aniso_U_12
O1 0.0477(8) 0.0227(7) 0.0331(7) -0.0043(6) -0.0197(6) -0.0055(6)
N1 0.0304(8) 0.0211(8) 0.0237(7) 0.0015(6) -0.0112(6) -0.0086(6)
C1 0.0283(9) 0.0256(10) 0.0233(8) 0.0005(7) -0.0087(7) -0.0104(8)
O2 0.0419(8) 0.0323(8) 0.0250(6) 0.0002(5) -0.0160(5) -0.0108(6)
N2 0.0318(8) 0.0224(8) 0.0229(7) -0.0023(6) -0.0103(6) -0.0072(7)
C2 0.0267(9) 0.0271(10) 0.0226(8) -0.0010(7) -0.0068(7) -0.0105(8)
N3 0.0340(8) 0.0247(8) 0.0237(7) -0.0008(6) -0.0123(6) -0.0077(7)
O3 0.0399(7) 0.0257(7) 0.0298(7) -0.0002(6) -0.0189(6) -0.0039(6)
C3 0.0256(9) 0.0229(10) 0.0223(8) 0.0004(7) -0.0086(7) -0.0079(7)
N4 0.0363(9) 0.0246(9) 0.0283(8) 0.0004(7) -0.0132(7) -0.0068(7)
C4 0.0270(9) 0.0230(9) 0.0218(8) 0.0004(7) -0.0101(7) -0.0079(7)
N5 0.0476(10) 0.0270(9) 0.0278(8) -0.0023(7) -0.0201(7) -0.0029(8)
C5 0.0356(10) 0.0268(11) 0.0281(9) 0.0027(8) -0.0133(8) -0.0071(8)
N6 0.0277(8) 0.0287(9) 0.0248(7) 0.0007(6) -0.0095(6) -0.0067(7)
C6 0.0441(11) 0.0253(10) 0.0308(9) 0.0051(8) -0.0180(8) -0.0096(9)
N7 0.0392(9) 0.0307(9) 0.0293(8) -0.0036(7) -0.0127(7) -0.0094(8)
C7 0.0454(12) 0.0268(11) 0.0374(10) -0.0079(9) -0.0149(9) -0.0083(9)
C8 0.0275(9) 0.0245(10) 0.0252(8) 0.0002(7) -0.0087(7) -0.0082(8)
C9 0.0228(8) 0.0246(9) 0.0227(8) -0.0007(7) -0.0070(7) -0.0071(7)
C10 0.0324(10) 0.0324(11) 0.0257(9) 0.0036(8) -0.0133(8) -0.0087(8)
C11 0.0370(10) 0.0380(12) 0.0250(9) -0.0038(8) -0.0106(8) -0.0144(9)
C12 0.0324(10) 0.0282(10) 0.0257(9) -0.0008(8) -0.0101(7) -0.0091(8)

loop_
_atom_type_symbol
_atom_type_description
_atom_type_scat_dispersion_real
_atom_type_scat_dispersion_imag
_atom_type_scat_source
C C 0.0033 0.0016 'International Tables Vol C Tables 4.2.6.8 and 6.1.1.4'
H H 0.0000 0.0000 'International Tables Vol C Tables 4.2.6.8 and 6.1.1.4'
N N 0.0061 0.0033 'International Tables Vol C Tables 4.2.6.8 and 6.1.1.4'
O O 0.0106 0.0060 'International Tables Vol C Tables 4.2.6.8 and 6.1.1.4'

loop_
_geom_angle_atom_site_label_1
_geom_angle_atom_site_label_2
_geom_angle_atom_site_label_3
_geom_angle
C2 N1 C1 126.09(15)
C2 N1 C6 115.63(14)
C1 N1 C6 118.22(14)
O1 C1 N1 120.46(16)
O1 C1 C4 127.36(16)
N1 C1 C4 112.18(15)
C2 N2 C3 119.53(14)
C2 N2 C7 118.97(14)
C3 N2 C7 121.38(15)
O2 C2 N2 122.14(16)
O2 C2 N1 120.71(17)
N2 C2 N1 117.15(14)
C5 N3 C4 106.08(14)
C5 N3 H3N 127.0
C4 N3 H3N 127.0
N4 C3 C4 112.28(15)
N4 C3 N2 125.91(15)
C4 C3 N2 121.78(16)
C5 N4 C3 102.91(15)
C3 C4 N3 105.02(16)
C3 C4 C1 123.19(15)
N3 C4 C1 131.76(16)
C8 N5 H5A 120.0
C8 N5 H5B 120.0
H5A N5 H5B 120.0
N4 C5 N3 113.72(16)
N4 C5 H5 123.1
N3 C5 H5 123.1
C9 N6 C10 116.27(16)
N1 C6 H6A 109.5
N1 C6 H6B 109.5
H6A C6 H6B 109.5
N1 C6 H6C 109.5
H6A C6 H6C 109.5
H6B C6 H6C 109.5
C11 N7 C12 115.36(17)
N2 C7 H7A 109.5
N2 C7 H7B 109.5
H7A C7 H7B 109.5
N2 C7 H7C 109.5
H7A C7 H7C 109.5
H7B C7 H7C 109.5
O3 C8 N5 124.42(16)
O3 C8 C9 119.63(16)
N5 C8 C9 115.94(16)
N6 C9 C12 122.09(15)
N6 C9 C8 118.24(16)
C12 C9 C8 119.67(16)
N6 C10 C11 121.34(17)
N6 C10 H10 119.3
C11 C10 H10 119.3
N7 C11 C10 122.87(16)
N7 C11 H11 118.6
C10 C11 H11 118.6
N7 C12 C9 122.07(17)
N7 C12 H12 119.0
C9 C12 H12 119.0

loop_
_geom_bond_atom_site_label_1
_geom_bond_atom_site_label_2
_geom_bond_distance
O1 C1 1.237(2)
N1 C2 1.407(2)
N1 C1 1.407(2)
N1 C6 1.465(2)
C1 C4 1.412(3)
O2 C2 1.221(2)
N2 C2 1.374(2)
N2 C3 1.377(2)
N2 C7 1.462(2)
N3 C5 1.340(2)
N3 C4 1.380(2)
N3 H3N 0.8800
O3 C8 1.239(2)
C3 N4 1.357(2)
C3 C4 1.366(2)
N4 C5 1.335(2)
N5 C8 1.324(2)
N5 H5A 0.8800
N5 H5B 0.8800
C5 H5 0.9500
N6 C9 1.335(2)
N6 C10 1.335(2)
C6 H6A 0.9800
C6 H6B 0.9800
C6 H6C 0.9800
N7 C11 1.336(2)
N7 C12 1.338(2)
C7 H7A 0.9800
C7 H7B 0.9800
C7 H7C 0.9800
C8 C9 1.504(2)
C9 C12 1.385(3)
C10 C11 1.385(3)
C10 H10 0.9500
C11 H11 0.9500
C12 H12 0.9500
